data_7219253
loop_
_publ_author_name
'Yan, Zhi-hao'
'Wang, Wen'
'Zhang, Liangliang'
'zhang, xiaowei'
'Wang, Lei'
'Wang, Rongming'
'Sun, Daofeng'

_publ_section_title
;
 Crystal structures, topologies and luminescent properties of three
 Zn(II)/Cd(II) coordination networks based on naphthalene-2,6-dicarboxylic
 acid and different bis(imidazole) linkers
;
_journal_name_full 'RSC Adv.'
_journal_paper_doi 10.1039/C4RA14862B
_journal_year 2015
_chemical_formula_moiety '0.25(C192 H104 N32 O32 Zn8), 0.5(H4 O2)'
_chemical_formula_sum 'C48 H28 N8 O9 Zn2'
_chemical_formula_weight 991.52
_chemical_name_systematic
;
 ? 
;
_space_group_crystal_system monoclinic
_space_group_IT_number 15
_space_group_name_Hall '-C 2yc'
_space_group_name_H-M_alt 'C 1 2/c 1'
_symmetry_space_group_name_Hall '-C 2yc'
_symmetry_space_group_name_H-M 'C 1 2/c 1'
_atom_sites_solution_hydrogens geom
_atom_sites_solution_primary direct
_atom_sites_solution_secondary difmap
_audit_creation_date 2014-09-21
_audit_creation_method
;
Olex2 1.2
(compiled 2014.09.19 svn.r3010 for OlexSys, GUI svn.r4874)
;
_audit_update_record
;
2014-10-10 deposited with the CCDC.
2015-01-09 downloaded from the CCDC.
;
_cell_angle_alpha 90.00
_cell_angle_beta 105.721(3)
_cell_angle_gamma 90.00
_cell_formula_units_Z 4
_cell_length_a 22.7709(6)
_cell_length_b 11.0788(2)
_cell_length_c 18.5004(6)
_cell_measurement_reflns_used 3825
_cell_measurement_temperature 297.78(10)
_cell_measurement_theta_max 70.4010
_cell_measurement_theta_min 4.0340
_cell_volume 4492.6(2)
_computing_cell_refinement
;
CrysAlisPro, Agilent Technologies,
Version 1.171.36.32 (release 02-08-2013 CrysAlis171 .NET)
(compiled Aug  2 2013,16:46:58)
;
_computing_data_collection
;
CrysAlisPro, Agilent Technologies,
Version 1.171.36.32 (release 02-08-2013 CrysAlis171 .NET)
(compiled Aug  2 2013,16:46:58)
;
_computing_data_reduction
;
CrysAlisPro, Agilent Technologies,
Version 1.171.36.32 (release 02-08-2013 CrysAlis171 .NET)
(compiled Aug  2 2013,16:46:58)
;
_computing_molecular_graphics 'Olex2 (Dolomanov et al., 2009)'
_computing_publication_material 'Olex2 (Dolomanov et al., 2009)'
_computing_structure_refinement 'XL (Sheldrick, 2008)'
_computing_structure_solution 'SHELXS-97 (Sheldrick, 1990)'
_diffrn_ambient_temperature 297.78(10)
_diffrn_detector_area_resol_mean 16.0450
_diffrn_measured_fraction_theta_full 0.999
_diffrn_measured_fraction_theta_max 0.999
_diffrn_measurement_details
;
  1 omega  -16.00   49.00   1.0000    1.0000
omega____ theta____ kappa____ phi______ frames
    -        0.0000   57.0000  -30.0000 65

  2 omega   -5.00   69.00   1.0000    1.0000
omega____ theta____ kappa____ phi______ frames
    -        0.0000   77.0000 -150.0000 74

  3 omega   37.00   96.00   1.0000    1.0000
omega____ theta____ kappa____ phi______ frames
    -       54.0000 -125.0000  -90.0000 59

  4 omega   39.00   69.00   1.0000    1.0000
omega____ theta____ kappa____ phi______ frames
    -       54.0000  -57.0000   90.0000 30

  5 omega   28.00  119.00   1.0000    1.0000
omega____ theta____ kappa____ phi______ frames
    -       54.0000   38.0000   60.0000 91

  6 omega  -16.00   80.00   1.0000    1.0000
omega____ theta____ kappa____ phi______ frames
    -       54.0000  -38.0000 -120.0000 96

  7 omega   35.00   92.00   1.0000    6.0000
omega____ theta____ kappa____ phi______ frames
    -      108.0000  -38.0000 -180.0000 57

  8 omega   60.00  115.00   1.0000    6.0000
omega____ theta____ kappa____ phi______ frames
    -      108.0000 -111.0000 -180.0000 55

  9 omega   39.00   93.00   1.0000    6.0000
omega____ theta____ kappa____ phi______ frames
    -      108.0000  -25.0000 -120.0000 54

 10 omega   47.00  104.00   1.0000    6.0000
omega____ theta____ kappa____ phi______ frames
    -      108.0000  -50.0000   60.0000 57

 11 omega   49.00   88.00   1.0000    6.0000
omega____ theta____ kappa____ phi______ frames
    -      108.0000  -25.0000  -60.0000 39

 12 omega   36.00   62.00   1.0000    6.0000
omega____ theta____ kappa____ phi______ frames
    -      108.0000   12.0000  -90.0000 26

 13 omega   73.00  170.00   1.0000    6.0000
omega____ theta____ kappa____ phi______ frames
    -      108.0000   12.0000  -90.0000 97

 14 omega   37.00  125.00   1.0000    6.0000
omega____ theta____ kappa____ phi______ frames
    -      108.0000  -77.0000    0.0000 88
;
_diffrn_measurement_device_type 'SuperNova, Dual, Cu at zero, Eos'
_diffrn_measurement_method '\w scans'
_diffrn_orient_matrix_UB_11 0.0196903000
_diffrn_orient_matrix_UB_12 0.0093707000
_diffrn_orient_matrix_UB_13 -0.0732266000
_diffrn_orient_matrix_UB_21 0.0673943000
_diffrn_orient_matrix_UB_22 -0.0090643000
_diffrn_orient_matrix_UB_23 0.0454820000
_diffrn_orient_matrix_UB_31 -0.0031561000
_diffrn_orient_matrix_UB_32 -0.1383190000
_diffrn_orient_matrix_UB_33 -0.0081611000
_diffrn_radiation_monochromator mirror
_diffrn_radiation_type MoK\a
_diffrn_radiation_wavelength 0.71000
_diffrn_reflns_av_R_equivalents 0.0264
_diffrn_reflns_av_unetI/netI 0.0361
_diffrn_reflns_limit_h_max 27
_diffrn_reflns_limit_h_min -25
_diffrn_reflns_limit_k_max 6
_diffrn_reflns_limit_k_min -13
_diffrn_reflns_limit_l_max 18
_diffrn_reflns_limit_l_min -22
_diffrn_reflns_number 7483
_diffrn_reflns_theta_full 25.09
_diffrn_reflns_theta_max 25.09
_diffrn_reflns_theta_min 1.86
_diffrn_source 'SuperNova (Cu) X-ray Source'
_exptl_absorpt_coefficient_mu 1.134
_exptl_absorpt_correction_T_max 1.00000
_exptl_absorpt_correction_T_min 0.90601
_exptl_absorpt_correction_type multi-scan
_exptl_absorpt_process_details
;
CrysAlisPro, Agilent Technologies,
Version 1.171.36.32 (release 02-08-2013 CrysAlis171 .NET)
(compiled Aug  2 2013,16:46:58)
Empirical absorption correction using spherical harmonics,
 implemented in SCALE3 ABSPACK scaling algorithm.
;
_exptl_crystal_colour 'clear light colourless'
_exptl_crystal_colour_lustre clear
_exptl_crystal_colour_modifier light
_exptl_crystal_colour_primary colourless
_exptl_crystal_density_diffrn 1.466
_exptl_crystal_density_method 'not measured'
_exptl_crystal_description block
_exptl_crystal_F_000 2016
_exptl_crystal_size_max 0.11
_exptl_crystal_size_mid 0.1
_exptl_crystal_size_min 0.08
_refine_diff_density_max 0.764
_refine_diff_density_min -0.648
_refine_diff_density_rms 0.099
_refine_ls_extinction_method none
_refine_ls_goodness_of_fit_ref 1.032
_refine_ls_hydrogen_treatment constr
_refine_ls_matrix_type full
_refine_ls_number_parameters 351
_refine_ls_number_reflns 3995
_refine_ls_number_restraints 114
_refine_ls_restrained_S_all 1.029
_refine_ls_R_factor_all 0.0587
_refine_ls_R_factor_gt 0.0486
_refine_ls_shift/su_max 0.001
_refine_ls_shift/su_mean 0.000
_refine_ls_structure_factor_coef Fsqd
_refine_ls_weighting_details 'calc w=1/[\s^2^(Fo^2^)+(0.0902P)^2^+11.1618P] where P=(Fo^2^+2Fc^2^)/3'
_refine_ls_weighting_scheme calc
_refine_ls_wR_factor_gt 0.1353
_refine_ls_wR_factor_ref 0.1443
_reflns_number_gt 3411
_reflns_number_total 3995
_reflns_threshold_expression >2sigma(I)
_cod_data_source_file c4ra14862b2.cif
_cod_data_source_block yzh-3736-150k
_cod_database_code 7219253
_chemical_oxdiff_formula 'C H O N Zn'
_reflns_odcompleteness_completeness 99.93
_reflns_odcompleteness_iscentric 1
_reflns_odcompleteness_theta 66.97
_olex2_refinement_description
;
1. Fixed Uiso
 At 1.2 times of:
  All C(H) groups
 At 1.5 times of:
  All O(H,H) groups
2. Uiso/Uaniso restraints and constraints
C29 \\sim C26 \\sim C25 \\sim C20 \\sim C23 \\sim C21 \\sim C24 \\sim C27 \\sim
C28 \\sim C22: within 1.7A with sigma of 0.005 and sigma for terminal atoms of
0.08
3. Others
 Fixed Sof: H5A(0.5) H5B(0.5) C26(0.5) C23(0.5) C25(0.5) C20(0.5) C24(0.5)
 C28(0.5) C27(0.5) C22(0.5) C29(0.5) C21(0.5)
4.a Free rotating group:
 O5(H5A,H5B)
4.b Aromatic/amide H refined with riding coordinates:
 C17(H17), C7(H7), C8(H8), C16(H16), C4(H4), C14(H14), C9(H9), C15(H15),
 C3(H3), C18(H18), C6(H6), C12(H12), C11(H11)
;
_olex2_submission_special_instructions 'No special instructions were received'

loop_
_space_group_symop_id
_space_group_symop_operation_xyz
1 'x, y, z'
2 '-x, y, -z+1/2'
3 'x+1/2, y+1/2, z'
4 '-x+1/2, y+1/2, -z+1/2'
5 '-x, -y, -z'
6 'x, -y, z-1/2'
7 '-x+1/2, -y+1/2, -z'
8 'x+1/2, -y+1/2, z-1/2'

loop_
_atom_site_label
_atom_site_type_symbol
_atom_site_fract_x
_atom_site_fract_y
_atom_site_fract_z
_atom_site_U_iso_or_equiv
_atom_site_adp_type
_atom_site_occupancy
_atom_site_calc_flag
_atom_site_site_symmetry_order
_atom_site_refinement_flags_posn
_atom_site_refinement_flags_adp
_atom_site_refinement_flags_occupancy
Zn1 Zn 0.325858(16) 0.25002(3) 0.18336(2) 0.02415(17) Uani 1 d 1 . . .
O3 O 0.39407(12) 0.1633(3) 0.16182(19) 0.0441(7) Uani 1 d 1 . . .
O2 O 0.39197(9) 0.4870(2) 0.17558(12) 0.0246(5) Uani 1 d 1 . . .
O1 O 0.30024(10) 0.4030(2) 0.13274(12) 0.0260(5) Uani 1 d 1 . . .
O5 O 0.5000 0.3782(5) 0.7500 0.0509(10) Uani 1 d 2 S T P
H5A H 0.5136 0.4426 0.7356 0.076 Uiso 0.50 d 1 G . .
H5B H 0.4915 0.3909 0.7913 0.076 Uiso 0.50 d 1 G . .
O4 O 0.32340(15) 0.1638(3) 0.05322(17) 0.0467(7) Uani 1 d 1 . . .
N2 N 0.42151(11) 0.3228(2) 0.40369(14) 0.0183(5) Uani 1 d 1 . . .
N4 N 0.64765(11) 0.3597(2) 0.61870(13) 0.0179(5) Uani 1 d 1 . . .
N1 N 0.35577(12) 0.2806(3) 0.29593(14) 0.0210(5) Uani 1 d 1 . . .
C17 C 0.71984(14) 0.3860(3) 0.72249(16) 0.0237(6) Uani 1 d 1 . . .
H17 H 0.7410 0.4072 0.7712 0.028 Uiso 1 calc 1 R . .
C13 C 0.58929(12) 0.3555(3) 0.56491(16) 0.0184(6) Uani 1 d 1 . . .
C7 C 0.41385(13) 0.2952(3) 0.33088(16) 0.0198(6) Uani 1 d 1 . . .
H7 H 0.4455 0.2875 0.3082 0.024 Uiso 1 calc 1 R . .
C2 C 0.31220(13) 0.5997(3) 0.09269(16) 0.0195(6) Uani 1 d 1 . . .
C8 C 0.32417(14) 0.3008(3) 0.34881(18) 0.0257(7) Uani 1 d 1 . . .
H8 H 0.2820 0.2975 0.3397 0.031 Uiso 1 calc 1 R . .
C16 C 0.65930(14) 0.4026(3) 0.69141(16) 0.0238(7) Uani 1 d 1 . . .
H16 H 0.6314 0.4360 0.7142 0.029 Uiso 1 calc 1 R . .
C4 C 0.31631(14) 0.8146(3) 0.07237(18) 0.0227(6) Uani 1 d 1 . . .
H4 H 0.3345 0.8892 0.0865 0.027 Uiso 1 calc 1 R . .
C5 C 0.26405(14) 0.8074(3) 0.01006(16) 0.0186(6) Uani 1 d 1 . . .
C14 C 0.58461(13) 0.3867(3) 0.49054(16) 0.0194(6) Uani 1 d 1 . . .
H14 H 0.6188 0.4130 0.4768 0.023 Uiso 1 calc 1 R . .
C1 C 0.33801(13) 0.4889(3) 0.13773(16) 0.0197(6) Uani 1 d 1 . . .
C9 C 0.36404(13) 0.3262(3) 0.41597(18) 0.0239(6) Uani 1 d 1 . . .
H9 H 0.3548 0.3425 0.4610 0.029 Uiso 1 calc 1 R . .
C10 C 0.47856(12) 0.3373(3) 0.45920(16) 0.0181(6) Uani 1 d 1 . . .
C15 C 0.52906(13) 0.3783(3) 0.43749(16) 0.0195(6) Uani 1 d 1 . . .
H15 H 0.5253 0.3997 0.3878 0.023 Uiso 1 calc 1 R . .
C3 C 0.34053(13) 0.7137(3) 0.11215(17) 0.0217(6) Uani 1 d 1 . . .
H3 H 0.3756 0.7199 0.1520 0.026 Uiso 1 calc 1 R . .
C18 C 0.70047(13) 0.3187(3) 0.60844(16) 0.0203(6) Uani 1 d 1 . . .
H18 H 0.7049 0.2853 0.5641 0.024 Uiso 1 calc 1 R . .
C6 C 0.26119(13) 0.5903(3) 0.03292(16) 0.0203(6) Uani 1 d 1 . . .
H6 H 0.2429 0.5153 0.0205 0.024 Uiso 1 calc 1 R . .
C19 C 0.3751(2) 0.1395(3) 0.0916(3) 0.0475(12) Uani 1 d 1 . . .
C12 C 0.53883(13) 0.3176(3) 0.58676(16) 0.0209(6) Uani 1 d 1 . . .
H12 H 0.5423 0.2993 0.6368 0.025 Uiso 1 calc 1 R . .
C11 C 0.48309(13) 0.3071(3) 0.53352(17) 0.0205(6) Uani 1 d 1 . . .
H11 H 0.4490 0.2801 0.5473 0.025 Uiso 1 calc 1 R . .
C26 C 0.5383(3) 0.0105(6) 0.1024(4) 0.0345(11) Uani 0.50 d 1 . . .
C23 C 0.4222(4) 0.0576(7) 0.0041(5) 0.0336(12) Uani 0.50 d 1 . . .
C25 C 0.4902(4) 0.0571(7) 0.1296(5) 0.0353(12) Uani 0.50 d 1 . . .
C20 C 0.4330(4) 0.0791(7) 0.0770(5) 0.0334(12) Uani 0.50 d 1 . . .
C24 C 0.4715(3) 0.0630(6) 0.0788(4) 0.0264(10) Uani 0.50 d 1 . . .
C28 C 0.5276(4) -0.0090(7) 0.0259(5) 0.0297(13) Uani 0.50 d 1 . . .
C27 C 0.5110(4) 0.0163(7) 0.0393(5) 0.0252(12) Uani 0.50 d 1 . . .
C22 C 0.3874(3) 0.0518(6) -0.0342(4) 0.0221(11) Uani 0.50 d 1 . . .
C29 C 0.5745(3) -0.0021(6) 0.0742(4) 0.0258(11) Uani 0.50 d 1 . . .
C21 C 0.4106(3) 0.0816(6) 0.0420(5) 0.0229(11) Uani 0.50 d 1 . . .
N3 N 0.74521(11) 0.3327(2) 0.67062(14) 0.0197(5) Uani 1 d 1 . . .

loop_
_atom_site_aniso_label
_atom_site_aniso_U_11
_atom_site_aniso_U_22
_atom_site_aniso_U_33
_atom_site_aniso_U_23
_atom_site_aniso_U_13
_atom_site_aniso_U_12
Zn1 0.0208(2) 0.0241(3) 0.0252(3) 0.00080(13) 0.00238(17) -0.00011(13)
O3 0.0374(14) 0.0292(14) 0.075(2) 0.0070(14) 0.0310(14) 0.0111(12)
O2 0.0217(10) 0.0260(12) 0.0263(11) 0.0023(9) 0.0067(9) 0.0060(9)
O1 0.0281(11) 0.0186(12) 0.0272(11) 0.0061(9) 0.0002(9) 0.0011(9)
O5 0.044(2) 0.059(3) 0.048(3) 0.000 0.0093(19) 0.000
O4 0.0614(19) 0.0388(16) 0.0542(18) -0.0113(13) 0.0400(16) -0.0102(14)
N2 0.0144(11) 0.0207(13) 0.0172(12) -0.0004(9) 0.0001(9) -0.0012(9)
N4 0.0164(11) 0.0206(13) 0.0144(11) -0.0009(9) 0.0003(9) 0.0028(10)
N1 0.0178(12) 0.0250(14) 0.0176(12) -0.0008(10) 0.0003(10) -0.0020(10)
C17 0.0233(14) 0.0288(17) 0.0159(13) -0.0056(12) 0.0002(11) 0.0056(12)
C13 0.0142(12) 0.0220(15) 0.0164(14) -0.0007(11) -0.0003(10) 0.0026(11)
C7 0.0173(13) 0.0227(16) 0.0183(14) 0.0012(11) 0.0030(11) -0.0004(11)
C2 0.0215(13) 0.0176(15) 0.0215(14) 0.0002(11) 0.0093(11) 0.0025(11)
C8 0.0174(14) 0.0325(19) 0.0258(16) -0.0009(13) 0.0037(12) -0.0025(13)
C16 0.0228(14) 0.0334(18) 0.0146(14) -0.0047(12) 0.0039(11) 0.0097(13)
C4 0.0239(14) 0.0183(16) 0.0253(15) 0.0009(12) 0.0057(12) -0.0040(12)
C5 0.0207(13) 0.0158(16) 0.0207(14) -0.0001(11) 0.0081(11) -0.0001(12)
C14 0.0173(13) 0.0229(16) 0.0175(14) 0.0004(11) 0.0040(11) -0.0011(11)
C1 0.0253(14) 0.0192(15) 0.0171(13) -0.0019(11) 0.0102(11) 0.0038(12)
C9 0.0174(13) 0.0307(17) 0.0229(15) -0.0014(12) 0.0042(11) -0.0018(12)
C10 0.0131(12) 0.0204(15) 0.0177(14) -0.0010(11) -0.0012(11) 0.0002(11)
C15 0.0215(14) 0.0197(15) 0.0162(13) 0.0026(11) 0.0034(11) 0.0001(11)
C3 0.0190(14) 0.0240(16) 0.0212(15) 0.0008(12) 0.0037(11) 0.0008(12)
C18 0.0174(13) 0.0254(16) 0.0168(13) 0.0000(11) 0.0025(11) 0.0025(11)
C6 0.0234(14) 0.0154(15) 0.0234(15) 0.0003(11) 0.0088(12) -0.0010(11)
C19 0.064(3) 0.0165(18) 0.083(3) -0.0053(18) 0.056(3) -0.0049(18)
C12 0.0205(14) 0.0250(16) 0.0163(14) 0.0038(11) 0.0035(11) 0.0041(12)
C11 0.0169(13) 0.0248(17) 0.0197(14) 0.0011(11) 0.0049(11) 0.0000(11)
C26 0.042(2) 0.020(2) 0.045(2) -0.004(2) 0.018(2) -0.001(2)
C23 0.037(3) 0.022(2) 0.046(3) -0.003(2) 0.019(2) -0.002(2)
C25 0.043(3) 0.025(2) 0.044(3) -0.005(2) 0.022(2) -0.002(2)
C20 0.040(3) 0.021(2) 0.046(3) -0.004(2) 0.023(2) -0.003(2)
C24 0.032(2) 0.0157(19) 0.039(2) -0.0040(19) 0.022(2) -0.0016(18)
C28 0.039(3) 0.015(3) 0.041(3) -0.004(2) 0.020(2) -0.004(2)
C27 0.032(3) 0.014(2) 0.039(3) -0.004(2) 0.024(2) 0.000(2)
C22 0.025(3) 0.017(2) 0.031(3) -0.002(2) 0.017(2) -0.001(2)
C29 0.034(2) 0.015(2) 0.036(2) -0.005(2) 0.022(2) 0.000(2)
C21 0.029(3) 0.015(2) 0.032(3) -0.004(2) 0.022(2) -0.001(2)
N3 0.0171(11) 0.0224(13) 0.0178(12) -0.0028(10) 0.0016(9) 0.0039(10)

loop_
_atom_type_symbol
_atom_type_description
_atom_type_scat_dispersion_real
_atom_type_scat_dispersion_imag
_atom_type_scat_source
C C 0.0033 0.0016 'International Tables Vol C Tables 4.2.6.8 and 6.1.1.4'
H H 0.0000 0.0000 'International Tables Vol C Tables 4.2.6.8 and 6.1.1.4'
N N 0.0061 0.0033 'International Tables Vol C Tables 4.2.6.8 and 6.1.1.4'
O O 0.0106 0.0060 'International Tables Vol C Tables 4.2.6.8 and 6.1.1.4'
Zn Zn 0.2839 1.4301 'International Tables Vol C Tables 4.2.6.8 and 6.1.1.4'

loop_
_geom_angle_atom_site_label_1
_geom_angle_atom_site_label_2
_geom_angle_atom_site_label_3
_geom_angle
_geom_angle_site_symmetry_1
_geom_angle_site_symmetry_3
O3 Zn1 N1 103.05(13) . .
O3 Zn1 C19 28.79(15) . .
O3 Zn1 N3 120.19(12) . 8_455
O1 Zn1 O3 118.70(11) . .
O1 Zn1 N1 108.70(11) . .
O1 Zn1 C19 102.90(12) . .
O1 Zn1 N3 101.27(10) . 8_455
N1 Zn1 C19 131.82(15) . .
N3 Zn1 N1 103.75(10) 8_455 .
N3 Zn1 C19 104.61(13) 8_455 .
C19 O3 Zn1 103.8(3) . .
C1 O1 Zn1 120.59(19) . .
C7 N2 C9 107.3(2) . .
C7 N2 C10 126.2(2) . .
C9 N2 C10 126.4(3) . .
C16 N4 C13 125.8(2) . .
C18 N4 C13 126.1(2) . .
C18 N4 C16 108.0(2) . .
C7 N1 Zn1 122.4(2) . .
C7 N1 C8 106.2(2) . .
C8 N1 Zn1 131.1(2) . .
C16 C17 N3 109.4(3) . .
C14 C13 N4 119.2(3) . .
C12 C13 N4 119.7(3) . .
C12 C13 C14 121.1(3) . .
N1 C7 N2 111.1(3) . .
C3 C2 C1 120.1(3) . .
C6 C2 C1 120.0(3) . .
C6 C2 C3 119.9(3) . .
C9 C8 N1 109.6(3) . .
C17 C16 N4 105.7(3) . .
C3 C4 C5 121.2(3) . .
C4 C5 C5 118.7(3) . 7_565
C6 C5 C4 122.4(3) 7_565 .
C6 C5 C5 118.8(3) 7_565 7_565
C15 C14 C13 119.7(3) . .
O2 C1 O1 125.3(3) . .
O2 C1 C2 120.2(3) . .
O1 C1 C2 114.5(3) . .
C8 C9 N2 105.8(3) . .
C15 C10 N2 119.3(3) . .
C11 C10 N2 119.5(3) . .
C11 C10 C15 121.2(3) . .
C14 C15 C10 119.1(3) . .
C4 C3 C2 120.0(3) . .
N3 C18 N4 110.2(3) . .
C2 C6 C5 121.2(3) . 7_565
O3 C19 Zn1 47.37(17) . .
O3 C19 C20 101.2(5) . .
O3 C19 C21 127.6(5) . .
O4 C19 Zn1 76.0(2) . .
O4 C19 O3 123.3(3) . .
O4 C19 C20 135.6(5) . .
O4 C19 C21 109.1(5) . .
C20 C19 Zn1 148.4(5) . .
C21 C19 Zn1 173.6(4) . .
C21 C19 C20 26.4(3) . .
C13 C12 C11 119.5(3) . .
C12 C11 C10 119.4(3) . .
C25 C26 C24 35.4(4) . .
C28 C26 C25 118.6(8) . .
C28 C26 C24 83.4(6) . .
C27 C26 C25 94.6(7) . .
C27 C26 C24 59.3(6) . .
C27 C26 C28 24.2(4) . .
C29 C26 C25 164.9(8) . .
C29 C26 C24 135.1(8) . .
C29 C26 C28 56.1(6) . .
C29 C26 C27 78.3(7) . .
C20 C23 C24 35.3(5) . .
C20 C23 C28 119.3(8) . 5_655
C20 C23 C27 79.4(6) . .
C20 C23 C29 162.2(8) . 5_655
C24 C23 C27 44.3(4) . .
C24 C23 C29 129.2(7) . 5_655
C28 C23 C24 84.3(6) 5_655 .
C28 C23 C27 40.0(4) 5_655 .
C28 C23 C29 45.3(5) 5_655 5_655
C22 C23 C20 133.4(10) . .
C22 C23 C24 167.9(10) . .
C22 C23 C28 106.1(9) . 5_655
C22 C23 C27 145.7(9) . .
C22 C23 C29 60.8(7) . 5_655
C29 C23 C27 85.1(5) 5_655 .
C21 C23 C20 28.7(7) . .
C21 C23 C24 63.9(8) . .
C21 C23 C28 148.1(11) . 5_655
C21 C23 C27 108.1(9) . .
C21 C23 C22 105.3(11) . .
C21 C23 C29 165.0(10) . 5_655
C26 C25 C27 37.5(5) . .
C20 C25 C26 118.1(8) . .
C20 C25 C27 80.8(6) . .
C24 C25 C26 81.5(7) . .
C24 C25 C20 37.4(6) . .
C24 C25 C27 44.0(6) . .
C23 C20 C19 108.6(8) . .
C23 C20 C25 123.4(8) . .
C25 C20 C19 127.9(7) . .
C24 C20 C19 161.8(10) . .
C24 C20 C23 84.9(9) . .
C24 C20 C25 39.3(7) . .
C21 C20 C19 73.1(11) . .
C21 C20 C23 35.6(9) . .
C21 C20 C25 159.0(15) . .
C21 C20 C24 120.2(15) . .
C26 C24 C28 44.2(4) . .
C26 C24 C28 84.1(5) . 5_655
C23 C24 C26 130.9(6) . .
C23 C24 C28 87.2(5) . .
C23 C24 C28 47.3(5) . 5_655
C25 C24 C26 63.2(7) . .
C25 C24 C23 160.3(9) . .
C25 C24 C28 146.0(8) . 5_655
C25 C24 C28 107.2(8) . .
C25 C24 C27 108.7(9) . .
C25 C24 C21 129.4(9) . .
C20 C24 C26 162.8(10) . .
C20 C24 C23 59.8(8) . .
C20 C24 C25 103.3(11) . .
C20 C24 C28 145.9(9) . .
C20 C24 C28 106.8(9) . 5_655
C20 C24 C27 145.3(11) . .
C20 C24 C21 26.2(7) . .
C28 C24 C28 40.0(5) . 5_655
C27 C24 C26 45.6(5) . .
C27 C24 C23 86.1(6) . .
C27 C24 C28 38.9(4) . 5_655
C27 C24 C28 2.4(5) . .
C21 C24 C26 162.6(7) . .
C21 C24 C23 33.7(4) . .
C21 C24 C28 120.8(6) . .
C21 C24 C28 81.0(5) . 5_655
C21 C24 C27 119.8(7) . .
C26 C28 C23 119.4(8) . 5_655
C26 C28 C24 52.4(5) . .
C26 C28 C24 166.9(7) . 5_655
C26 C28 C22 93.4(6) . 5_655
C23 C28 C24 48.5(5) 5_655 5_655
C23 C28 C24 171.2(7) 5_655 .
C23 C28 C22 26.5(4) 5_655 5_655
C24 C28 C24 140.0(5) . 5_655
C28 C28 C26 124.4(11) 5_655 .
C28 C28 C23 116.2(10) 5_655 5_655
C28 C28 C24 72.2(8) 5_655 .
C28 C28 C24 67.8(7) 5_655 5_655
C28 C28 C22 142.1(10) 5_655 5_655
C27 C28 C26 55.9(14) . .
C27 C28 C26 148.5(10) 5_655 .
C27 C28 C23 91.6(9) 5_655 5_655
C27 C28 C23 170.4(16) . 5_655
C27 C28 C24 43.1(6) 5_655 5_655
C27 C28 C24 96.9(8) 5_655 .
C27 C28 C24 5.9(12) . .
C27 C28 C24 136.9(17) . 5_655
C27 C28 C28 69.5(15) . 5_655
C27 C28 C28 24.8(4) 5_655 5_655
C27 C28 C27 94.3(17) . 5_655
C27 C28 C22 146.1(17) . 5_655
C27 C28 C22 117.9(9) 5_655 5_655
C27 C28 C29 101.6(17) . .
C22 C28 C24 144.7(6) 5_655 .
C22 C28 C24 74.9(4) 5_655 5_655
C29 C28 C26 49.5(6) . .
C29 C28 C23 71.5(6) . 5_655
C29 C28 C24 119.6(7) . 5_655
C29 C28 C24 99.8(7) . .
C29 C28 C28 167.5(11) . 5_655
C29 C28 C27 161.7(11) . 5_655
C29 C28 C22 45.0(5) . 5_655
C26 C27 C23 123.8(7) . .
C26 C27 C25 47.9(5) . .
C26 C27 C24 75.1(7) . .
C26 C27 C28 167.7(8) . 5_655
C26 C27 C27 159.4(11) . 5_655
C26 C27 C29 48.7(6) . .
C25 C27 C23 76.2(4) . .
C24 C27 C23 49.6(5) . .
C24 C27 C25 27.2(4) . .
C24 C27 C27 121.2(10) . 5_655
C24 C27 C29 122.0(8) . .
C28 C27 C26 99.9(17) . .
C28 C27 C23 48.5(6) 5_655 .
C28 C27 C23 133.6(17) . .
C28 C27 C25 124.4(8) 5_655 .
C28 C27 C25 147.0(17) . .
C28 C27 C24 171.7(17) . .
C28 C27 C24 98.0(9) 5_655 .
C28 C27 C28 85.7(17) . 5_655
C28 C27 C27 62.3(14) . 5_655
C28 C27 C27 23.4(4) 5_655 5_655
C28 C27 C29 139.8(10) 5_655 .
C28 C27 C29 55.1(14) . .
C27 C27 C23 71.7(7) 5_655 .
C27 C27 C25 146.7(9) 5_655 .
C29 C27 C23 171.3(7) . .
C29 C27 C25 95.7(6) . .
C29 C27 C27 116.8(9) . 5_655
C23 C22 C28 47.4(7) . 5_655
C23 C22 C29 84.6(8) . 5_655
C23 C22 C21 36.0(7) . .
C29 C22 C28 37.2(4) 5_655 5_655
C29 C22 C21 120.3(7) 5_655 .
C21 C22 C28 83.2(6) . 5_655
C26 C29 C23 135.1(8) . 5_655
C26 C29 C28 74.4(7) . .
C26 C29 C27 53.0(6) . .
C26 C29 C22 163.1(7) . 5_655
C28 C29 C23 63.2(6) . 5_655
C28 C29 C27 23.3(4) . .
C28 C29 C22 97.8(7) . 5_655
C27 C29 C23 86.3(6) . 5_655
C22 C29 C23 34.6(4) 5_655 5_655
C22 C29 C27 121.0(7) 5_655 .
C23 C21 C19 163.3(11) . .
C23 C21 C24 82.4(9) . .
C23 C21 C22 38.7(7) . .
C20 C21 C19 80.5(12) . .
C20 C21 C23 115.7(15) . .
C20 C21 C24 33.6(10) . .
C20 C21 C22 153.0(14) . .
C24 C21 C19 113.1(7) . .
C24 C21 C22 120.9(7) . .
C22 C21 C19 126.0(7) . .
C17 N3 Zn1 131.0(2) . 8_556
C18 N3 Zn1 120.8(2) . 8_556
C18 N3 C17 106.6(2) . .

loop_
_geom_bond_atom_site_label_1
_geom_bond_atom_site_label_2
_geom_bond_distance
_geom_bond_site_symmetry_2
Zn1 O3 1.957(2) .
Zn1 O1 1.947(2) .
Zn1 N1 2.037(3) .
Zn1 C19 2.583(4) .
Zn1 N3 2.009(2) 8_455
O3 C19 1.281(6) .
O2 C1 1.239(4) .
O1 C1 1.269(4) .
O4 C19 1.228(6) .
N2 C7 1.346(4) .
N2 C9 1.388(4) .
N2 C10 1.430(3) .
N4 C13 1.429(4) .
N4 C16 1.383(4) .
N4 C18 1.346(4) .
N1 C7 1.315(4) .
N1 C8 1.381(4) .
C17 C16 1.355(4) .
C17 N3 1.379(4) .
C13 C14 1.394(4) .
C13 C12 1.383(4) .
C2 C1 1.511(4) .
C2 C3 1.420(4) .
C2 C6 1.374(4) .
C8 C9 1.355(4) .
C4 C5 1.417(4) .
C4 C3 1.369(5) .
C5 C5 1.427(6) 7_565
C5 C6 1.414(4) 7_565
C14 C15 1.378(4) .
C10 C15 1.393(4) .
C10 C11 1.392(4) .
C18 N3 1.323(4) .
C6 C5 1.414(4) 7_565
C19 C20 1.566(10) .
C19 C21 1.519(8) .
C12 C11 1.385(4) .
C26 C25 1.422(10) .
C26 C24 1.576(10) .
C26 C28 1.387(12) .
C26 C27 1.166(12) .
C26 C29 1.096(10) .
C23 C20 1.326(12) .
C23 C24 1.529(12) .
C23 C28 1.500(12) 5_655
C23 C27 2.004(12) .
C23 C22 0.911(10) .
C23 C29 1.594(11) 5_655
C23 C21 0.856(10) .
C25 C20 1.420(13) .
C25 C24 0.923(10) .
C25 C27 1.911(11) .
C20 C24 0.887(10) .
C20 C21 0.707(9) .
C24 C28 2.032(11) 5_655
C24 C28 1.976(12) .
C24 C27 1.403(11) .
C24 C21 1.384(11) .
C28 C23 1.500(12) 5_655
C28 C24 2.032(11) 5_655
C28 C28 1.371(18) 5_655
C28 C27 0.578(7) .
C28 C27 1.288(9) 5_655
C28 C22 1.959(11) 5_655
C28 C29 1.196(11) .
C27 C28 1.288(9) 5_655
C27 C27 1.451(17) 5_655
C27 C29 1.429(11) .
C22 C28 1.959(11) 5_655
C22 C29 1.398(8) 5_655
C22 C21 1.405(11) .
C29 C23 1.594(11) 5_655
C29 C22 1.398(8) 5_655
N3 Zn1 2.009(2) 8_556
